data_4069401
loop_
_publ_author_name
'Troegel, Dennis'
'M\"oller, Frank'
'Burschka, Christian'
'Tacke, Reinhold'

_publ_section_title
;
 4-((2-Halogeno-5-pyridyl)dimethylsilyl)phenylboronic Acids: New Potential
 Building Blocks for the Synthesis of Silicon-Containing Drugs
;
_journal_issue 11
_journal_name_full Organometallics
_journal_page_first 3218
_journal_paper_doi 10.1021/om900175m
_journal_volume 28
_journal_year 2009
_chemical_formula_moiety 'C19 H25 B F N O2 Si'
_chemical_formula_sum 'C19 H25 B F N O2 Si'
_chemical_formula_weight 357.30
_chemical_name_systematic
; 
 ? 
;
_space_group_IT_number 14
_symmetry_cell_setting monoclinic
_symmetry_space_group_name_Hall '-P 2ybc'
_symmetry_space_group_name_H-M 'P 1 21/c 1'
_atom_sites_solution_hydrogens geom
_atom_sites_solution_primary direct
_atom_sites_solution_secondary difmap
_audit_creation_method SHELXL-97
_cell_angle_alpha 90.00
_cell_angle_beta 92.594(16)
_cell_angle_gamma 90.00
_cell_formula_units_Z 4
_cell_length_a 12.0086(15)
_cell_length_b 12.2203(14)
_cell_length_c 13.4878(18)
_cell_measurement_reflns_used 5000
_cell_measurement_temperature 193(2)
_cell_measurement_theta_max 24.75
_cell_measurement_theta_min 6.9
_cell_volume 1977.3(4)
_computing_cell_refinement Stoe-IPDS
_computing_data_collection Stoe-IPDS
_computing_data_reduction Stoe-IPDS
_computing_molecular_graphics Ortep/Povray
_computing_publication_material Bruker-SHELXTL
_computing_structure_refinement 'SHELXL-97 (Sheldrick, 1997)'
_computing_structure_solution 'SHELXS-97 (Sheldrick, 1990)'
_diffrn_ambient_temperature 193(2)
_diffrn_measured_fraction_theta_full 0.992
_diffrn_measured_fraction_theta_max 0.992
_diffrn_measurement_device_type Stoe-IPDS_image_plate
_diffrn_measurement_method omega_scan
_diffrn_radiation_monochromator graphite
_diffrn_radiation_source 'fine-focus sealed tube'
_diffrn_radiation_type MoK\a
_diffrn_radiation_wavelength 0.71073
_diffrn_reflns_av_R_equivalents 0.0498
_diffrn_reflns_av_sigmaI/netI 0.0370
_diffrn_reflns_limit_h_max 16
_diffrn_reflns_limit_h_min -16
_diffrn_reflns_limit_k_max 16
_diffrn_reflns_limit_k_min -16
_diffrn_reflns_limit_l_max 18
_diffrn_reflns_limit_l_min -18
_diffrn_reflns_number 20682
_diffrn_reflns_theta_full 29.11
_diffrn_reflns_theta_max 29.11
_diffrn_reflns_theta_min 2.78
_exptl_absorpt_coefficient_mu 0.139
_exptl_absorpt_correction_T_max 0.9862
_exptl_absorpt_correction_T_min 0.9338
_exptl_absorpt_correction_type none
_exptl_crystal_colour colorless
_exptl_crystal_density_diffrn 1.200
_exptl_crystal_density_method 'not measured'
_exptl_crystal_description block
_exptl_crystal_F_000 760
_exptl_crystal_size_max 0.50
_exptl_crystal_size_mid 0.30
_exptl_crystal_size_min 0.10
_refine_diff_density_max 0.328
_refine_diff_density_min -0.314
_refine_diff_density_rms 0.038
_refine_ls_extinction_method none
_refine_ls_goodness_of_fit_ref 1.052
_refine_ls_hydrogen_treatment mixed
_refine_ls_matrix_type full
_refine_ls_number_parameters 304
_refine_ls_number_reflns 5269
_refine_ls_number_restraints 14
_refine_ls_restrained_S_all 1.053
_refine_ls_R_factor_all 0.0686
_refine_ls_R_factor_gt 0.0455
_refine_ls_shift/su_max 0.001
_refine_ls_shift/su_mean 0.000
_refine_ls_structure_factor_coef Fsqd
_refine_ls_weighting_details 'calc w=1/[\s^2^(Fo^2^)+(0.0681P)^2^+0.1642P] where P=(Fo^2^+2Fc^2^)/3'
_refine_ls_weighting_scheme calc
_refine_ls_wR_factor_gt 0.1178
_refine_ls_wR_factor_ref 0.1276
_reflns_number_gt 3669
_reflns_number_total 5269
_reflns_threshold_expression >2sigma(I)
_cod_data_source_file om900175m_si_002.cif
_cod_data_source_block compound_5a
_cod_original_sg_symbol_H-M P21/c
_cod_database_code 4069401

loop_
_symmetry_equiv_pos_as_xyz
'x, y, z'
'-x, y+1/2, -z+1/2'
'-x, -y, -z'
'x, -y-1/2, z-1/2'

loop_
_atom_site_label
_atom_site_type_symbol
_atom_site_fract_x
_atom_site_fract_y
_atom_site_fract_z
_atom_site_U_iso_or_equiv
_atom_site_adp_type
_atom_site_occupancy
_atom_site_symmetry_multiplicity
_atom_site_calc_flag
_atom_site_refinement_flags
_atom_site_disorder_assembly
_atom_site_disorder_group
B B 0.11865(13) 1.10884(13) 0.22009(12) 0.0354(3) Uani 1 1 d . . .
C1 C 0.32519(15) 0.44242(14) 0.09199(13) 0.0484(4) Uani 1 1 d . . .
C2 C 0.29022(17) 0.48558(15) 0.00261(13) 0.0546(4) Uani 1 1 d . . .
H2 H 0.2410 0.4471 -0.0422 0.065 Uiso 1 1 calc R . .
C3 C 0.33045(15) 0.58837(14) -0.01912(12) 0.0480(4) Uani 1 1 d . . .
H3 H 0.3086 0.6216 -0.0807 0.058 Uiso 1 1 calc R . .
C4 C 0.40252(12) 0.64471(12) 0.04719(11) 0.0381(3) Uani 1 1 d . . .
C5 C 0.43079(14) 0.58767(16) 0.13386(12) 0.0517(4) Uani 1 1 d . . .
H5 H 0.4811 0.6222 0.1804 0.062 Uiso 1 1 calc R . .
C6 C 0.45477(17) 0.80994(16) -0.11254(14) 0.0558(4) Uani 1 1 d . . .
H6A H 0.4801 0.8845 -0.1260 0.084 Uiso 1 1 calc R . .
H6B H 0.3792 0.7998 -0.1416 0.084 Uiso 1 1 calc R . .
H6C H 0.5052 0.7572 -0.1419 0.084 Uiso 1 1 calc R . .
C7 C 0.59662(14) 0.80646(18) 0.08408(18) 0.0634(5) Uani 1 1 d . . .
H7A H 0.6485 0.7548 0.0551 0.095 Uiso 1 1 calc R . .
H7B H 0.5937 0.7928 0.1555 0.095 Uiso 1 1 calc R . .
H7C H 0.6221 0.8815 0.0731 0.095 Uiso 1 1 calc R . .
C8 C 0.35469(11) 0.88767(11) 0.07992(11) 0.0355(3) Uani 1 1 d . . .
C9 C 0.37864(12) 0.93383(12) 0.17349(11) 0.0382(3) Uani 1 1 d . A .
H9 H 0.4465 0.9158 0.2086 0.046 Uiso 1 1 calc R . .
C10 C 0.30466(12) 1.00550(12) 0.21570(11) 0.0379(3) Uani 1 1 d . . .
H10 H 0.3234 1.0360 0.2791 0.045 Uiso 1 1 calc R A .
C11 C 0.20326(11) 1.03398(11) 0.16734(11) 0.0341(3) Uani 1 1 d . A .
C12 C 0.17946(12) 0.98886(12) 0.07376(11) 0.0389(3) Uani 1 1 d . . .
H12 H 0.1116 1.0071 0.0388 0.047 Uiso 1 1 calc R A .
C13 C 0.25369(12) 0.91769(13) 0.03104(11) 0.0412(3) Uani 1 1 d . A .
H13 H 0.2356 0.8886 -0.0330 0.049 Uiso 1 1 calc R . .
O1 O 0.1429(3) 1.1531(3) 0.3132(3) 0.0392(6) Uani 0.684(4) 1 d PD A 1
C14 C 0.0489(4) 1.2278(3) 0.3307(3) 0.0432(9) Uani 0.684(4) 1 d PD A 1
C15 C -0.0429(6) 1.1921(5) 0.2522(5) 0.0403(12) Uani 0.684(4) 1 d PD A 1
O2 O 0.0175(8) 1.1318(5) 0.1791(5) 0.0415(14) Uani 0.684(4) 1 d PD A 1
C16 C 0.0162(4) 1.2170(4) 0.4385(2) 0.0774(12) Uani 0.684(4) 1 d P A 1
H16A H -0.0080 1.1419 0.4508 0.116 Uiso 0.684(4) 1 calc PR A 1
H16B H -0.0450 1.2677 0.4507 0.116 Uiso 0.684(4) 1 calc PR A 1
H16C H 0.0804 1.2347 0.4829 0.116 Uiso 0.684(4) 1 calc PR A 1
C17 C 0.0973(2) 1.3399(2) 0.3133(3) 0.0594(8) Uani 0.684(4) 1 d P A 1
H17A H 0.1629 1.3510 0.3581 0.089 Uiso 0.684(4) 1 calc PR A 1
H17B H 0.0413 1.3959 0.3261 0.089 Uiso 0.684(4) 1 calc PR A 1
H17C H 0.1192 1.3456 0.2444 0.089 Uiso 0.684(4) 1 calc PR A 1
C18 C -0.1258(3) 1.1089(3) 0.2881(3) 0.0750(11) Uani 0.684(4) 1 d P A 1
H18A H -0.1752 1.1442 0.3343 0.112 Uiso 0.684(4) 1 calc PR A 1
H18B H -0.0855 1.0489 0.3220 0.112 Uiso 0.684(4) 1 calc PR A 1
H18C H -0.1701 1.0800 0.2312 0.112 Uiso 0.684(4) 1 calc PR A 1
C19 C -0.1092(3) 1.2889(3) 0.2055(2) 0.0604(9) Uani 0.684(4) 1 d P A 1
H19A H -0.0574 1.3409 0.1768 0.091 Uiso 0.684(4) 1 calc PR A 1
H19B H -0.1508 1.3256 0.2567 0.091 Uiso 0.684(4) 1 calc PR A 1
H19C H -0.1613 1.2615 0.1532 0.091 Uiso 0.684(4) 1 calc PR A 1
O1B O 0.1264(6) 1.1317(6) 0.3172(6) 0.0355(17) Uiso 0.316(4) 1 d PD A 2
C14B C 0.0358(8) 1.1941(8) 0.3521(7) 0.0434(19) Uani 0.316(4) 1 d PD A 2
C15B C -0.0332(13) 1.2207(10) 0.2532(11) 0.043(3) Uani 0.316(4) 1 d PD A 2
O2B O 0.0194(17) 1.1553(11) 0.1778(9) 0.0288(16) Uani 0.316(4) 1 d PD A 2
C16B C 0.0676(6) 1.2894(8) 0.4150(7) 0.076(3) Uani 0.316(4) 1 d P A 2
H16D H 0.1170 1.2654 0.4706 0.115 Uiso 0.316(4) 1 calc PR A 2
H16E H 0.0004 1.3227 0.4406 0.115 Uiso 0.316(4) 1 calc PR A 2
H16F H 0.1064 1.3434 0.3753 0.115 Uiso 0.316(4) 1 calc PR A 2
C17B C -0.0158(7) 1.1029(7) 0.4137(6) 0.078(2) Uani 0.316(4) 1 d P A 2
H17D H -0.0317 1.0392 0.3713 0.117 Uiso 0.316(4) 1 calc PR A 2
H17E H -0.0851 1.1293 0.4409 0.117 Uiso 0.316(4) 1 calc PR A 2
H17F H 0.0367 1.0820 0.4682 0.117 Uiso 0.316(4) 1 calc PR A 2
C18B C -0.0067(9) 1.3274(6) 0.2081(7) 0.093(3) Uani 0.316(4) 1 d P A 2
H18D H -0.0371 1.3295 0.1395 0.140 Uiso 0.316(4) 1 calc PR A 2
H18E H 0.0743 1.3371 0.2088 0.140 Uiso 0.316(4) 1 calc PR A 2
H18F H -0.0399 1.3864 0.2462 0.140 Uiso 0.316(4) 1 calc PR A 2
C19B C -0.1526(5) 1.2008(8) 0.2568(6) 0.080(3) Uani 0.316(4) 1 d P A 2
H19D H -0.1879 1.2109 0.1904 0.120 Uiso 0.316(4) 1 calc PR A 2
H19E H -0.1850 1.2523 0.3031 0.120 Uiso 0.316(4) 1 calc PR A 2
H19F H -0.1653 1.1257 0.2792 0.120 Uiso 0.316(4) 1 calc PR A 2
F F 0.28667(11) 0.34172(9) 0.11722(10) 0.0725(3) Uani 1 1 d . . .
N N 0.39315(14) 0.48777(14) 0.15760(11) 0.0581(4) Uani 1 1 d . . .
Si Si 0.45433(3) 0.78787(4) 0.02395(3) 0.04063(13) Uani 1 1 d . . .

loop_
_atom_site_aniso_label
_atom_site_aniso_U_11
_atom_site_aniso_U_22
_atom_site_aniso_U_33
_atom_site_aniso_U_23
_atom_site_aniso_U_13
_atom_site_aniso_U_12
B 0.0359(7) 0.0329(7) 0.0378(8) 0.0007(6) 0.0057(6) 0.0026(6)
C1 0.0539(9) 0.0425(8) 0.0499(9) 0.0011(7) 0.0153(8) 0.0067(7)
C2 0.0655(11) 0.0495(9) 0.0481(9) -0.0060(7) -0.0043(8) -0.0059(8)
C3 0.0563(9) 0.0463(8) 0.0402(8) -0.0007(6) -0.0097(7) 0.0003(7)
C4 0.0327(6) 0.0457(8) 0.0361(7) -0.0083(6) 0.0018(5) 0.0097(6)
C5 0.0468(8) 0.0681(11) 0.0397(8) -0.0034(8) -0.0046(7) 0.0023(8)
C6 0.0586(10) 0.0580(10) 0.0526(10) -0.0049(8) 0.0215(8) -0.0014(8)
C7 0.0332(7) 0.0699(12) 0.0871(14) -0.0307(11) 0.0022(8) 0.0041(8)
C8 0.0312(6) 0.0364(7) 0.0393(7) -0.0049(5) 0.0058(5) -0.0001(5)
C9 0.0317(6) 0.0418(7) 0.0409(7) -0.0067(6) 0.0001(6) 0.0033(5)
C10 0.0364(7) 0.0405(7) 0.0368(7) -0.0075(6) 0.0014(6) 0.0027(6)
C11 0.0342(6) 0.0311(6) 0.0374(7) 0.0004(5) 0.0059(5) 0.0011(5)
C12 0.0343(6) 0.0435(8) 0.0388(7) -0.0013(6) -0.0002(6) 0.0044(6)
C13 0.0389(7) 0.0487(8) 0.0361(7) -0.0089(6) 0.0014(6) 0.0041(6)
O1 0.0365(12) 0.0379(14) 0.0432(12) -0.0074(11) 0.0023(9) 0.0086(11)
C14 0.0419(18) 0.050(2) 0.0383(19) -0.0036(14) 0.0059(13) 0.0153(15)
C15 0.0392(15) 0.032(3) 0.0504(18) -0.0099(18) 0.0041(12) 0.0099(18)
O2 0.0396(13) 0.033(3) 0.0522(17) -0.0119(16) -0.0004(11) 0.009(2)
C16 0.097(3) 0.095(3) 0.0415(14) -0.0016(16) 0.0121(16) 0.047(2)
C17 0.0451(13) 0.0480(14) 0.084(2) -0.0191(13) -0.0042(13) 0.0046(11)
C18 0.0599(17) 0.0593(18) 0.109(3) -0.0149(17) 0.0404(18) -0.0104(14)
C19 0.0533(15) 0.0589(16) 0.0675(18) -0.0155(14) -0.0141(14) 0.0233(13)
C14B 0.034(3) 0.060(5) 0.037(4) -0.010(3) 0.006(3) 0.008(4)
C15B 0.060(6) 0.028(6) 0.043(4) -0.011(4) 0.016(3) 0.017(4)
O2B 0.037(3) 0.018(4) 0.031(3) -0.004(2) 0.0000(18) 0.010(3)
C16B 0.059(4) 0.091(6) 0.078(5) -0.047(5) -0.004(4) 0.018(4)
C17B 0.087(5) 0.079(5) 0.070(4) 0.016(4) 0.034(4) 0.015(4)
C18B 0.135(8) 0.058(4) 0.091(6) 0.015(4) 0.059(6) 0.045(5)
C19B 0.045(3) 0.114(7) 0.080(5) -0.036(5) -0.005(3) 0.022(4)
F 0.0910(9) 0.0512(6) 0.0774(8) 0.0088(5) 0.0266(7) -0.0026(6)
N 0.0593(9) 0.0679(10) 0.0468(8) 0.0106(7) 0.0006(7) 0.0072(8)
Si 0.03216(19) 0.0448(2) 0.0454(2) -0.01177(17) 0.00701(16) 0.00257(16)

loop_
_atom_type_symbol
_atom_type_description
_atom_type_scat_dispersion_real
_atom_type_scat_dispersion_imag
_atom_type_scat_source
C C 0.0033 0.0016 'International Tables Vol C Tables 4.2.6.8 and 6.1.1.4'
H H 0.0000 0.0000 'International Tables Vol C Tables 4.2.6.8 and 6.1.1.4'
B B 0.0013 0.0007 'International Tables Vol C Tables 4.2.6.8 and 6.1.1.4'
N N 0.0061 0.0033 'International Tables Vol C Tables 4.2.6.8 and 6.1.1.4'
O O 0.0106 0.0060 'International Tables Vol C Tables 4.2.6.8 and 6.1.1.4'
F F 0.0171 0.0103 'International Tables Vol C Tables 4.2.6.8 and 6.1.1.4'
Si Si 0.0817 0.0704 'International Tables Vol C Tables 4.2.6.8 and 6.1.1.4'

loop_
_geom_angle_atom_site_label_1
_geom_angle_atom_site_label_2
_geom_angle_atom_site_label_3
_geom_angle
O1B B O2 112.4(5)
O1B B O1 14.0(4)
O2 B O1 116.2(3)
O1B B O2B 109.3(6)
O2 B O2B 11.6(9)
O1 B O2B 110.3(5)
O1B B C11 123.4(4)
O2 B C11 122.0(3)
O1 B C11 121.77(17)
O2B B C11 127.2(5)
N C1 F 115.11(16)
N C1 C2 126.52(17)
F C1 C2 118.36(16)
C1 C2 C3 116.24(16)
C2 C3 C4 121.63(15)
C5 C4 C3 114.32(15)
C5 C4 Si 122.32(12)
C3 C4 Si 123.33(12)
N C5 C4 125.68(16)
C9 C8 C13 117.14(13)
C9 C8 Si 120.80(10)
C13 C8 Si 122.05(11)
C10 C9 C8 120.98(13)
C9 C10 C11 121.70(13)
C12 C11 C10 117.50(13)
C12 C11 B 122.18(13)
C10 C11 B 120.24(13)
C13 C12 C11 120.92(13)
C12 C13 C8 121.75(13)
B O1 C14 104.8(3)
O1 C14 C17 103.5(3)
O1 C14 C16 109.3(3)
C17 C14 C16 110.1(4)
O1 C14 C15 103.9(4)
C17 C14 C15 114.5(4)
C16 C14 C15 114.7(5)
O2 C15 C18 103.4(5)
O2 C15 C19 112.0(6)
C18 C15 C19 108.0(4)
O2 C15 C14 104.1(5)
C18 C15 C14 115.2(5)
C19 C15 C14 113.5(4)
B O2 C15 107.2(5)
B O1B C14B 114.5(7)
O1B C14B C16B 115.4(8)
O1B C14B C17B 97.1(7)
C16B C14B C17B 111.2(8)
O1B C14B C15B 102.2(8)
C16B C14B C15B 115.8(9)
C17B C14B C15B 113.5(9)
C19B C15B O2B 112.9(12)
C19B C15B C18B 113.0(10)
O2B C15B C18B 95.1(11)
C19B C15B C14B 114.8(12)
O2B C15B C14B 104.5(10)
C18B C15B C14B 114.6(10)
B O2B C15B 108.8(10)
C1 N C5 115.59(15)
C6 Si C7 111.57(10)
C6 Si C4 108.32(8)
C7 Si C4 109.99(9)
C6 Si C8 109.38(8)
C7 Si C8 109.31(7)
C4 Si C8 108.21(6)

loop_
_geom_bond_atom_site_label_1
_geom_bond_atom_site_label_2
_geom_bond_distance
B O1B 1.339(9)
B O2 1.341(9)
B O1 1.386(4)
B O2B 1.417(17)
B C11 1.562(2)
C1 N 1.300(2)
C1 F 1.363(2)
C1 C2 1.365(2)
C2 C3 1.382(2)
C3 C4 1.397(2)
C4 C5 1.390(2)
C4 Si 1.8877(17)
C5 N 1.346(3)
C6 Si 1.8609(19)
C7 Si 1.8718(18)
C8 C9 1.400(2)
C8 C13 1.403(2)
C8 Si 1.8897(14)
C9 C10 1.388(2)
C10 C11 1.399(2)
C11 C12 1.395(2)
C12 C13 1.389(2)
O1 C14 1.479(5)
C14 C17 1.511(5)
C14 C16 1.529(5)
C14 C15 1.556(6)
C15 O2 1.452(7)
C15 C18 1.517(8)
C15 C19 1.545(6)
O1B C14B 1.425(10)
C14B C16B 1.481(13)
C14B C17B 1.537(11)
C14B C15B 1.573(13)
C15B C19B 1.458(18)
C15B O2B 1.459(12)
C15B C18B 1.480(16)

loop_
_geom_torsion_atom_site_label_1
_geom_torsion_atom_site_label_2
_geom_torsion_atom_site_label_3
_geom_torsion_atom_site_label_4
_geom_torsion
N C1 C2 C3 -0.9(3)
F C1 C2 C3 179.24(16)
C1 C2 C3 C4 -0.2(3)
C2 C3 C4 C5 1.3(2)
C2 C3 C4 Si -176.94(14)
C3 C4 C5 N -1.4(3)
Si C4 C5 N 176.77(14)
C13 C8 C9 C10 0.5(2)
Si C8 C9 C10 -178.72(12)
C8 C9 C10 C11 0.5(2)
C9 C10 C11 C12 -1.0(2)
C9 C10 C11 B 175.98(14)
O1B B C11 C12 163.4(4)
O2 B C11 C12 1.5(5)
O1 B C11 C12 179.9(2)
O2B B C11 C12 -11.2(9)
O1B B C11 C10 -13.4(4)
O2 B C11 C10 -175.3(4)
O1 B C11 C10 3.1(3)
O2B B C11 C10 172.0(9)
C10 C11 C12 C13 0.5(2)
B C11 C12 C13 -176.37(14)
C11 C12 C13 C8 0.4(2)
C9 C8 C13 C12 -0.9(2)
Si C8 C13 C12 178.26(12)
O1B B O1 C14 -85.5(18)
O2 B O1 C14 -8.0(5)
O2B B O1 C14 2.9(8)
C11 B O1 C14 173.5(2)
B O1 C14 C17 -103.6(3)
B O1 C14 C16 139.2(4)
B O1 C14 C15 16.3(4)
O1 C14 C15 O2 -19.2(6)
C17 C14 C15 O2 93.0(5)
C16 C14 C15 O2 -138.4(5)
O1 C14 C15 C18 93.4(5)
C17 C14 C15 C18 -154.5(4)
C16 C14 C15 C18 -25.8(6)
O1 C14 C15 C19 -141.3(5)
C17 C14 C15 C19 -29.1(7)
C16 C14 C15 C19 99.5(6)
O1B B O2 C15 9.9(7)
O1 B O2 C15 -4.9(7)
O2B B O2 C15 -67(4)
C11 B O2 C15 173.6(4)
C18 C15 O2 B -105.9(6)
C19 C15 O2 B 138.0(5)
C14 C15 O2 B 14.9(7)
O2 B O1B C14B -11.6(8)
O1 B O1B C14B 97.0(19)
O2B B O1B C14B 0.4(10)
C11 B O1B C14B -175.0(5)
B O1B C14B C16B -132.1(8)
B O1B C14B C17B 110.4(7)
B O1B C14B C15B -5.6(9)
O1B C14B C15B C19B 132.5(9)
C16B C14B C15B C19B -101.2(11)
C17B C14B C15B C19B 29.1(12)
O1B C14B C15B O2B 8.3(12)
C16B C14B C15B O2B 134.6(11)
C17B C14B C15B O2B -95.0(12)
O1B C14B C15B C18B -94.3(10)
C16B C14B C15B C18B 32.0(14)
C17B C14B C15B C18B 162.4(9)
O1B B O2B C15B 5.6(13)
O2 B O2B C15B 113(5)
O1 B O2B C15B -9.2(13)
C11 B O2B C15B -179.2(7)
C19B C15B O2B B -134.0(12)
C18B C15B O2B B 108.4(12)
C14B C15B O2B B -8.6(14)
F C1 N C5 -179.36(15)
C2 C1 N C5 0.7(3)
C4 C5 N C1 0.5(3)
C5 C4 Si C6 154.69(14)
C3 C4 Si C6 -27.26(15)
C5 C4 Si C7 32.52(16)
C3 C4 Si C7 -149.44(14)
C5 C4 Si C8 -86.83(14)
C3 C4 Si C8 91.22(14)
C9 C8 Si C6 -143.77(13)
C13 C8 Si C6 37.08(15)
C9 C8 Si C7 -21.35(16)
C13 C8 Si C7 159.51(14)
C9 C8 Si C4 98.42(13)
C13 C8 Si C4 -80.72(14)
